data_4105336
loop_
_publ_author_name
'John W. Kramer'
'Daniel S. Treitler'
'Erin W. Dunn'
'Pascal M. Castro'
'Thierry Roisnel'
'Christophe M. Thomas'
'Geoffrey W. Coates'

_publ_section_title
;
 Polymerization of Enantiopure Monomers Using Syndiospecific Catalysts: A
 New Approach To Sequence Control in Polymer Synthesis
;
_journal_name_full 'Journal of the American Chemical Society'
_journal_page_first 16042
_journal_page_last 16044
_journal_paper_doi 10.1021/ja9075327
_journal_volume 131
_journal_year 2009
_chemical_compound_source 'synthesis as described'
_chemical_formula_moiety 'C74 H122 N4 O6 Y2, 2(C6 H14)'
_chemical_formula_sum 'C86 H150 N4 O6 Y2'
_chemical_formula_weight 1513.92
_chemical_name_systematic
;
 ?
;
_space_group_IT_number 2
_symmetry_cell_setting triclinic
_symmetry_Int_Tables_number 2
_symmetry_space_group_name_Hall '-P 1'
_symmetry_space_group_name_H-M 'P -1'
_atom_sites_solution_hydrogens geom
_atom_sites_solution_primary direct
_atom_sites_solution_secondary difmap
_audit_conform_dict_location ftp://ftp.iucr.org/pub/cif_core.dic
_audit_conform_dict_name cif_core.dic
_audit_conform_dict_version 2.3
_audit_creation_date 2008-01-09T11:27:26-00:00
_audit_creation_method 'WinGX routine CIF_UPDATE'
_cell_angle_alpha 104.902(3)
_cell_angle_beta 98.051(3)
_cell_angle_gamma 100.395(3)
_cell_formula_units_Z 1
_cell_length_a 9.9384(5)
_cell_length_b 14.0259(9)
_cell_length_c 16.6178(12)
_cell_measurement_reflns_used 2805
_cell_measurement_temperature 100(2)
_cell_measurement_theta_max 27.48
_cell_measurement_theta_min 2.26
_cell_measurement_wavelength 0.71073
_cell_volume 2159.0(2)
_computing_cell_refinement 'Bruker SMART'
_computing_data_collection 'Bruker SMART'
_computing_data_reduction 'Bruker SAINT'
_computing_molecular_graphics 'Ortep-3 for Windows (Farrugia, 1997)'
_computing_publication_material 'WinGX publication routines (Farrugia, 1999)'
_computing_structure_refinement 'SHELXL-97 (Sheldrick, 1997)'
_computing_structure_solution 'SIR97 (Altomare et al., 1999)'
_diffrn_ambient_temperature 100(2)
_diffrn_detector 'CCD plate'
_diffrn_measured_fraction_theta_full 0.989
_diffrn_measured_fraction_theta_max 0.989
_diffrn_measurement_device_type 'APEXII, Bruker-AXS'
_diffrn_measurement_method 'CCD rotation images, thin slices'
_diffrn_radiation_monochromator graphite
_diffrn_radiation_probe x-ray
_diffrn_radiation_type MoK\a
_diffrn_radiation_wavelength 0.71073
_diffrn_reflns_av_R_equivalents 0.0531
_diffrn_reflns_av_unetI/netI 0.114
_diffrn_reflns_limit_h_max 12
_diffrn_reflns_limit_h_min -12
_diffrn_reflns_limit_k_max 17
_diffrn_reflns_limit_k_min -18
_diffrn_reflns_limit_l_max 20
_diffrn_reflns_limit_l_min -21
_diffrn_reflns_number 17116
_diffrn_reflns_theta_full 27.48
_diffrn_reflns_theta_max 27.48
_diffrn_reflns_theta_min 2.98
_exptl_absorpt_coefficient_mu 1.387
_exptl_absorpt_correction_T_max 0.858
_exptl_absorpt_correction_T_min 0.660
_exptl_absorpt_correction_type multi-scan
_exptl_absorpt_process_details
;
  [Sheldrick, G.M. (2002). SADABS Bruker AXS Inc., Madison, Wisconsin, USA]
;
_exptl_crystal_colour colourless
_exptl_crystal_density_diffrn 1.164
_exptl_crystal_description prism
_exptl_crystal_F_000 820
_exptl_crystal_size_max 0.3
_exptl_crystal_size_mid 0.19
_exptl_crystal_size_min 0.11
_refine_diff_density_max 0.966
_refine_diff_density_min -0.549
_refine_diff_density_rms 0.098
_refine_ls_extinction_method none
_refine_ls_goodness_of_fit_ref 0.975
_refine_ls_hydrogen_treatment constr
_refine_ls_matrix_type full
_refine_ls_number_parameters 470
_refine_ls_number_reflns 9810
_refine_ls_number_restraints 0
_refine_ls_restrained_S_all 0.975
_refine_ls_R_factor_all 0.0924
_refine_ls_R_factor_gt 0.0574
_refine_ls_shift/su_max 0.001
_refine_ls_shift/su_mean 0
_refine_ls_structure_factor_coef Fsqd
_refine_ls_weighting_details 'calc w=1/[\s^2^(Fo^2^)+(0.0588P)^2^+0.0000P] where P=(Fo^2^+2Fc^2^)/3'
_refine_ls_weighting_scheme calc
_refine_ls_wR_factor_gt 0.1189
_refine_ls_wR_factor_ref 0.131
_reflns_number_gt 7033
_reflns_number_total 9810
_reflns_threshold_expression >2sigma(I)
_cod_data_source_file ja9075327_si_003.cif
_cod_data_source_block job
_cod_database_code 4105336

loop_
_symmetry_equiv_pos_as_xyz
'x, y, z'
'-x, -y, -z'

loop_
_atom_site_label
_atom_site_type_symbol
_atom_site_fract_x
_atom_site_fract_y
_atom_site_fract_z
_atom_site_U_iso_or_equiv
_atom_site_adp_type
_atom_site_occupancy
_atom_site_calc_flag
_atom_site_refinement_flags
_atom_site_disorder_assembly
_atom_site_disorder_group
Y1 Y 0.44458(3) 0.41730(2) 0.389809(19) 0.01127(9) Uani 1 d . . .
O2 O 0.3511(2) 0.46196(16) 0.28662(13) 0.0137(5) Uani 1 d . . .
O3 O 0.3995(2) 0.54876(16) 0.48591(13) 0.0130(5) Uani 1 d . . .
O4 O 0.3076(2) 0.28544(16) 0.39678(14) 0.0201(5) Uani 1 d . . .
C5 C 0.5391(3) 0.6239(2) 0.1811(2) 0.0149(7) Uani 1 d . . .
H5 H 0.6321 0.6602 0.1869 0.018 Uiso 1 calc R . .
C6 C 0.2672(3) 0.5101(2) 0.16249(19) 0.0144(7) Uani 1 d . . .
C7 C 0.3729(3) 0.5116(2) 0.22935(19) 0.0133(7) Uani 1 d . . .
N8 N 0.4887(3) 0.2672(2) 0.27432(18) 0.0213(7) Uani 1 d . . .
C9 C 0.4365(3) 0.6278(2) 0.1165(2) 0.0157(7) Uani 1 d . . .
C10 C 0.6295(3) 0.2976(2) 0.2568(2) 0.0167(7) Uani 1 d . . .
H10A H 0.6402 0.2487 0.2047 0.02 Uiso 1 calc R . .
H10B H 0.7008 0.2969 0.3045 0.02 Uiso 1 calc R . .
N11 N 0.6497(3) 0.47943(19) 0.32500(16) 0.0131(6) Uani 1 d . . .
C12 C 0.3200(3) 0.6233(2) 0.4795(2) 0.0147(7) Uani 1 d . . .
H12 H 0.3091 0.6581 0.538 0.018 Uiso 1 calc R . .
C13 C 0.6247(3) 0.5763(2) 0.3095(2) 0.0154(7) Uani 1 d . . .
H13A H 0.7126 0.6131 0.2994 0.018 Uiso 1 calc R . .
H13B H 0.6051 0.6185 0.3622 0.018 Uiso 1 calc R . .
C14 C 0.4741(3) 0.6918(3) 0.0575(2) 0.0192(7) Uani 1 d . . .
C15 C 0.0280(3) 0.1954(2) 0.4160(2) 0.0203(8) Uani 1 d . . .
C16 C 0.1519(3) -0.0247(3) 0.2756(2) 0.0229(8) Uani 1 d . A .
C17 C 0.0727(3) 0.0347(3) 0.3212(2) 0.0209(8) Uani 1 d . . .
H17 H -0.0182 0.0022 0.3243 0.025 Uiso 1 calc R . .
C18 C 0.1139(3) 0.4488(2) 0.1426(2) 0.0165(7) Uani 1 d . . .
C19 C 0.5092(3) 0.5686(2) 0.23722(19) 0.0140(7) Uani 1 d . . .
C20 C 0.2533(3) 0.1867(2) 0.3580(2) 0.0188(7) Uani 1 d . . .
C21 C 0.4825(4) 0.1783(3) 0.3067(2) 0.0254(8) Uani 1 d . . .
H21A H 0.5419 0.1995 0.3641 0.03 Uiso 1 calc R . .
H21B H 0.5215 0.1277 0.2694 0.03 Uiso 1 calc R . .
C22 C 0.6518(3) 0.4032(2) 0.2455(2) 0.0161(7) Uani 1 d . . .
H22A H 0.7427 0.4199 0.2284 0.019 Uiso 1 calc R . .
H22B H 0.5776 0.4047 0.1997 0.019 Uiso 1 calc R . .
C23 C 0.3968(3) 0.7028(3) 0.4448(2) 0.0221(8) Uani 1 d . . .
H23A H 0.4897 0.7331 0.4805 0.033 Uiso 1 calc R . .
H23B H 0.3442 0.7556 0.4448 0.033 Uiso 1 calc R . .
H23C H 0.406 0.671 0.3866 0.033 Uiso 1 calc R . .
C24 C 0.7868(3) 0.5049(3) 0.3833(2) 0.0177(7) Uani 1 d . . .
H24A H 0.7852 0.5554 0.4361 0.027 Uiso 1 calc R . .
H24B H 0.86 0.5325 0.3562 0.027 Uiso 1 calc R . .
H24C H 0.806 0.4437 0.396 0.027 Uiso 1 calc R . .
C25 C 0.3037(3) 0.5698(2) 0.1093(2) 0.0169(7) Uani 1 d . . .
H25 H 0.2323 0.5707 0.0652 0.02 Uiso 1 calc R . .
C26 C 0.5311(4) 0.8031(3) 0.1097(2) 0.0275(8) Uani 1 d . . .
H26A H 0.5553 0.8438 0.0717 0.041 Uiso 1 calc R . .
H26B H 0.6146 0.8088 0.1513 0.041 Uiso 1 calc R . .
H26C H 0.46 0.8278 0.1393 0.041 Uiso 1 calc R . .
C27 C 0.1754(3) 0.5751(3) 0.4259(2) 0.0217(8) Uani 1 d . . .
H27A H 0.1275 0.5246 0.4497 0.033 Uiso 1 calc R . .
H27B H 0.1831 0.5422 0.3676 0.033 Uiso 1 calc R . .
H27C H 0.1221 0.6274 0.4257 0.033 Uiso 1 calc R . .
C28 C 0.0791(4) 0.3751(3) 0.1945(2) 0.0258(8) Uani 1 d . . .
H28A H -0.0201 0.3413 0.1771 0.039 Uiso 1 calc R . .
H28B H 0.0994 0.4125 0.255 0.039 Uiso 1 calc R . .
H28C H 0.1356 0.3243 0.1847 0.039 Uiso 1 calc R . .
C29 C 0.3347(4) 0.1285(3) 0.3115(2) 0.0234(8) Uani 1 d . A .
C30 C 0.1182(3) 0.1382(3) 0.3624(2) 0.0191(7) Uani 1 d . . .
C31 C 0.0075(4) 0.2890(3) 0.3884(2) 0.0267(8) Uani 1 d . . .
H31A H -0.0394 0.2678 0.3286 0.04 Uiso 1 calc R . .
H31B H 0.0985 0.3343 0.3954 0.04 Uiso 1 calc R . .
H31C H -0.0498 0.3247 0.4235 0.04 Uiso 1 calc R . .
C32 C 0.0977(4) -0.1392(3) 0.2361(2) 0.0284(9) Uani 1 d . . .
C33 C 0.1002(4) 0.2262(3) 0.5090(2) 0.0275(9) Uani 1 d . . .
H33A H 0.044 0.2629 0.5443 0.041 Uiso 1 calc R . .
H33B H 0.1925 0.27 0.5166 0.041 Uiso 1 calc R . .
H33C H 0.1103 0.1654 0.5258 0.041 Uiso 1 calc R . .
C34 C 0.3825(4) 0.2394(3) 0.1940(2) 0.0255(8) Uani 1 d . . .
H34A H 0.3859 0.298 0.172 0.038 Uiso 1 calc R . .
H34B H 0.2894 0.2184 0.2056 0.038 Uiso 1 calc R . .
H34C H 0.4027 0.1834 0.1519 0.038 Uiso 1 calc R . .
C35 C 0.0757(4) 0.3858(3) 0.0493(2) 0.0280(9) Uani 1 d . . .
H35A H -0.0211 0.3472 0.0365 0.042 Uiso 1 calc R . .
H35B H 0.1378 0.339 0.0385 0.042 Uiso 1 calc R . .
H35C H 0.086 0.4308 0.0131 0.042 Uiso 1 calc R . .
C36 C 0.2831(4) 0.0260(3) 0.2718(2) 0.0243(8) Uani 1 d . . .
H36 H 0.3399 -0.011 0.2408 0.029 Uiso 1 calc R A .
C38 C 0.5863(4) 0.6541(3) 0.0111(2) 0.0287(9) Uani 1 d . . .
H38A H 0.6103 0.6954 -0.0265 0.043 Uiso 1 calc R . .
H38B H 0.5505 0.5832 -0.0225 0.043 Uiso 1 calc R . .
H38C H 0.6697 0.6599 0.0529 0.043 Uiso 1 calc R . .
C40 C 0.0180(3) 0.5238(3) 0.1594(2) 0.0266(8) Uani 1 d . . .
H40A H -0.0792 0.486 0.1474 0.04 Uiso 1 calc R . .
H40B H 0.0285 0.5679 0.1225 0.04 Uiso 1 calc R . .
H40C H 0.0438 0.565 0.2189 0.04 Uiso 1 calc R . .
C41 C -0.1187(4) 0.1302(3) 0.4064(3) 0.0400(12) Uani 1 d . . .
H41A H -0.1665 0.1097 0.3468 0.06 Uiso 1 calc R . .
H41B H -0.1722 0.1697 0.4417 0.06 Uiso 1 calc R . .
H41C H -0.111 0.0699 0.4244 0.06 Uiso 1 calc R . .
C42 C 0.3487(4) 0.6865(3) -0.0104(2) 0.0244(8) Uani 1 d . . .
H42A H 0.3783 0.7287 -0.0463 0.037 Uiso 1 calc R . .
H42B H 0.2757 0.7113 0.0173 0.037 Uiso 1 calc R . .
H42C H 0.312 0.6162 -0.0455 0.037 Uiso 1 calc R . .
C61 C 0.1898(9) -0.1861(5) 0.1842(6) 0.051(3) Uani 0.585(6) d P A 1
H61A H 0.1496 -0.2589 0.1603 0.077 Uiso 0.585(6) calc PR A 1
H61B H 0.2818 -0.1753 0.2198 0.077 Uiso 0.585(6) calc PR A 1
H61C H 0.1994 -0.1552 0.1381 0.077 Uiso 0.585(6) calc PR A 1
C62 C 0.0720(8) -0.1848(5) 0.3075(5) 0.040(2) Uani 0.585(6) d P A 1
H62A H 0.0084 -0.1516 0.3388 0.061 Uiso 0.585(6) calc PR A 1
H62B H 0.1607 -0.1748 0.3462 0.061 Uiso 0.585(6) calc PR A 1
H62C H 0.0303 -0.2574 0.2838 0.061 Uiso 0.585(6) calc PR A 1
C63 C -0.0509(7) -0.1599(5) 0.1748(5) 0.040(2) Uani 0.585(6) d P A 1
H63A H -0.1151 -0.1291 0.2072 0.059 Uiso 0.585(6) calc PR A 1
H63B H -0.0889 -0.2331 0.1516 0.059 Uiso 0.585(6) calc PR A 1
H63C H -0.0394 -0.1303 0.1282 0.059 Uiso 0.585(6) calc PR A 1
C64 C 0.1077(11) -0.1660(7) 0.1418(6) 0.029(2) Uani 0.415(6) d P A 2
H64A H 0.2016 -0.1357 0.1362 0.043 Uiso 0.415(6) calc PR A 2
H64B H 0.0389 -0.1396 0.1108 0.043 Uiso 0.415(6) calc PR A 2
H64C H 0.0891 -0.2398 0.1181 0.043 Uiso 0.415(6) calc PR A 2
C66 C 0.2096(10) -0.1948(7) 0.2784(6) 0.034(3) Uani 0.415(6) d P A 2
H66A H 0.3034 -0.1677 0.2705 0.051 Uiso 0.415(6) calc PR A 2
H66B H 0.1829 -0.2679 0.2505 0.051 Uiso 0.415(6) calc PR A 2
H66C H 0.2093 -0.1818 0.3391 0.051 Uiso 0.415(6) calc PR A 2
C65 C -0.0378(9) -0.1833(7) 0.2498(7) 0.034(3) Uani 0.415(6) d P A 2
H65A H -0.0616 -0.2564 0.2216 0.05 Uiso 0.415(6) calc PR A 2
H65B H -0.1084 -0.152 0.2262 0.05 Uiso 0.415(6) calc PR A 2
H65C H -0.035 -0.1713 0.3108 0.05 Uiso 0.415(6) calc PR A 2
C101 C -0.4908(4) -0.0202(3) 0.4548(3) 0.0395(10) Uani 1 d . . .
H10C H -0.4788 0.0362 0.429 0.047 Uiso 1 calc R . .
H10D H -0.5768 -0.0705 0.4219 0.047 Uiso 1 calc R . .
C102 C -0.3661(4) -0.0700(3) 0.4473(3) 0.0391(10) Uani 1 d . . .
H10E H -0.279 -0.0181 0.475 0.047 Uiso 1 calc R . .
H10F H -0.373 -0.122 0.478 0.047 Uiso 1 calc R . .
C103 C -0.3577(5) -0.1188(3) 0.3569(3) 0.0466(12) Uani 1 d . . .
H10G H -0.2767 -0.1495 0.356 0.07 Uiso 1 calc R . .
H10H H -0.3482 -0.0674 0.3265 0.07 Uiso 1 calc R . .
H10I H -0.4429 -0.1712 0.3294 0.07 Uiso 1 calc R . .
C111 C -0.2155(7) 0.0775(4) 0.1133(5) 0.108(3) Uani 1 d . . .
H11A H -0.3161 0.0575 0.1108 0.161 Uiso 1 calc R . .
H11B H -0.1913 0.1478 0.1118 0.161 Uiso 1 calc R . .
H11C H -0.1646 0.0716 0.1661 0.161 Uiso 1 calc R . .
C112 C -0.1751(6) 0.0072(4) 0.0360(4) 0.086(2) Uani 1 d . . .
H11D H -0.2005 -0.0638 0.0377 0.103 Uiso 1 calc R . .
H11E H -0.2294 0.0116 -0.0171 0.103 Uiso 1 calc R . .
C113 C -0.0243(5) 0.0337(4) 0.0347(3) 0.0591(14) Uani 1 d . . .
H11F H 0.029 0.0337 0.0897 0.071 Uiso 1 calc R . .
H11G H -0.0011 0.1036 0.0302 0.071 Uiso 1 calc R . .

loop_
_atom_site_aniso_label
_atom_site_aniso_U_11
_atom_site_aniso_U_22
_atom_site_aniso_U_33
_atom_site_aniso_U_23
_atom_site_aniso_U_13
_atom_site_aniso_U_12
Y1 0.00969(16) 0.01345(16) 0.01166(15) 0.00501(11) 0.00117(11) 0.00389(11)
O2 0.0108(11) 0.0179(12) 0.0142(11) 0.0091(9) 0.0012(9) 0.0024(9)
O3 0.0115(11) 0.0140(11) 0.0143(11) 0.0042(9) -0.0010(9) 0.0072(9)
O4 0.0197(13) 0.0150(12) 0.0227(13) 0.0009(10) 0.0081(10) 0.0004(10)
C5 0.0104(16) 0.0140(16) 0.0180(17) 0.0029(13) 0.0030(13) -0.0005(13)
C6 0.0136(16) 0.0193(17) 0.0121(16) 0.0063(13) 0.0024(13) 0.0055(14)
C7 0.0155(17) 0.0125(16) 0.0121(16) 0.0042(13) 0.0029(13) 0.0023(13)
N8 0.0216(16) 0.0192(15) 0.0244(16) 0.0047(13) 0.0135(13) 0.0035(13)
C9 0.0185(17) 0.0170(17) 0.0150(16) 0.0087(13) 0.0043(13) 0.0062(14)
C10 0.0136(17) 0.0178(17) 0.0202(17) 0.0059(14) 0.0075(14) 0.0038(14)
N11 0.0124(14) 0.0168(14) 0.0120(13) 0.0072(11) 0.0005(11) 0.0051(11)
C12 0.0138(16) 0.0164(17) 0.0178(17) 0.0066(13) 0.0033(13) 0.0108(13)
C13 0.0126(16) 0.0159(17) 0.0179(17) 0.0082(14) -0.0002(13) 0.0014(13)
C14 0.0146(17) 0.0265(19) 0.0187(18) 0.0127(15) 0.0021(14) 0.0021(15)
C15 0.0171(18) 0.0159(17) 0.0264(19) 0.0022(15) 0.0096(15) 0.0014(14)
C16 0.0193(19) 0.0160(18) 0.027(2) -0.0025(15) 0.0054(15) -0.0008(15)
C17 0.0158(18) 0.0207(18) 0.0237(19) 0.0040(15) 0.0059(14) -0.0002(14)
C18 0.0120(16) 0.0203(18) 0.0184(17) 0.0096(14) 0.0004(13) 0.0026(14)
C19 0.0127(16) 0.0154(17) 0.0141(16) 0.0046(13) 0.0017(13) 0.0042(13)
C20 0.0163(18) 0.0167(17) 0.0198(18) 0.0012(14) 0.0045(14) 0.0003(14)
C21 0.029(2) 0.023(2) 0.027(2) 0.0072(16) 0.0116(16) 0.0088(16)
C22 0.0141(17) 0.0195(18) 0.0163(17) 0.0058(14) 0.0061(13) 0.0045(14)
C23 0.0204(19) 0.0220(19) 0.030(2) 0.0150(16) 0.0035(15) 0.0100(15)
C24 0.0107(16) 0.0222(18) 0.0209(18) 0.0111(14) -0.0013(13) 0.0014(14)
C25 0.0173(17) 0.0220(18) 0.0136(16) 0.0079(14) 0.0010(13) 0.0073(14)
C26 0.0208(19) 0.027(2) 0.036(2) 0.0184(17) 0.0011(16) -0.0022(16)
C27 0.0169(18) 0.026(2) 0.0234(19) 0.0056(15) -0.0001(14) 0.0119(15)
C28 0.0166(19) 0.028(2) 0.029(2) 0.0123(17) -0.0039(15) -0.0051(16)
C29 0.024(2) 0.0194(19) 0.026(2) 0.0057(15) 0.0066(16) 0.0042(15)
C30 0.0179(18) 0.0197(18) 0.0201(18) 0.0042(14) 0.0053(14) 0.0061(14)
C31 0.0201(19) 0.029(2) 0.033(2) 0.0073(17) 0.0059(16) 0.0128(16)
C32 0.025(2) 0.0165(19) 0.033(2) -0.0053(16) 0.0077(17) -0.0067(15)
C33 0.039(2) 0.024(2) 0.025(2) 0.0086(16) 0.0161(17) 0.0126(17)
C34 0.027(2) 0.024(2) 0.0226(19) 0.0019(16) 0.0043(16) 0.0057(16)
C35 0.0175(19) 0.037(2) 0.0197(19) 0.0019(17) 0.0002(15) -0.0061(16)
C36 0.025(2) 0.0213(19) 0.029(2) 0.0062(16) 0.0110(16) 0.0089(16)
C38 0.025(2) 0.042(2) 0.030(2) 0.0226(19) 0.0121(17) 0.0130(18)
C40 0.0151(18) 0.028(2) 0.041(2) 0.0153(18) 0.0072(16) 0.0082(16)
C41 0.023(2) 0.029(2) 0.063(3) -0.002(2) 0.029(2) -0.0011(17)
C42 0.025(2) 0.032(2) 0.0203(19) 0.0181(16) 0.0015(15) 0.0043(16)
C61 0.055(6) 0.013(4) 0.079(7) -0.006(4) 0.040(5) -0.001(4)
C62 0.045(5) 0.019(4) 0.056(5) 0.008(3) 0.008(4) 0.009(3)
C63 0.046(5) 0.020(4) 0.037(4) -0.002(3) -0.002(3) -0.006(3)
C64 0.040(6) 0.016(5) 0.023(5) 0.000(4) -0.003(4) 0.004(4)
C66 0.037(6) 0.017(5) 0.042(6) 0.007(4) -0.006(5) 0.002(4)
C65 0.029(6) 0.018(5) 0.044(7) -0.002(4) 0.011(5) -0.006(4)
C101 0.047(3) 0.029(2) 0.046(3) 0.020(2) 0.009(2) 0.005(2)
C102 0.039(3) 0.034(2) 0.046(3) 0.022(2) 0.008(2) -0.001(2)
C103 0.049(3) 0.039(3) 0.051(3) 0.015(2) 0.014(2) 0.003(2)
C111 0.119(6) 0.059(4) 0.149(7) 0.002(4) 0.090(5) 0.022(4)
C112 0.099(5) 0.051(4) 0.121(6) 0.023(4) 0.060(4) 0.021(3)
C113 0.075(4) 0.048(3) 0.067(4) 0.028(3) 0.033(3) 0.018(3)

loop_
_atom_type_symbol
_atom_type_description
_atom_type_scat_dispersion_real
_atom_type_scat_dispersion_imag
_atom_type_scat_source
C C 0.0033 0.0016 'International Tables Vol C Tables 4.2.6.8 and 6.1.1.4'
H H 0 0 'International Tables Vol C Tables 4.2.6.8 and 6.1.1.4'
N N 0.0061 0.0033 'International Tables Vol C Tables 4.2.6.8 and 6.1.1.4'
O O 0.0106 0.006 'International Tables Vol C Tables 4.2.6.8 and 6.1.1.4'
Y Y -2.7962 3.5667 'International Tables Vol C Tables 4.2.6.8 and 6.1.1.4'

loop_
_geom_angle_atom_site_label_1
_geom_angle_atom_site_label_2
_geom_angle_atom_site_label_3
_geom_angle
_geom_angle_site_symmetry_1
_geom_angle_site_symmetry_3
O2 Y1 O4 107.97(9) . .
O2 Y1 O3 91.80(8) . .
O4 Y1 O3 105.58(8) . .
O2 Y1 O3 151.33(8) . 2_666
O4 Y1 O3 99.22(8) . 2_666
O3 Y1 O3 71.85(8) . 2_666
O2 Y1 N11 75.91(8) . .
O4 Y1 N11 143.85(8) . .
O3 Y1 N11 110.25(8) . .
O3 Y1 N11 87.61(8) 2_666 .
O2 Y1 N8 85.87(9) . .
O4 Y1 N8 74.53(8) . .
O3 Y1 N8 177.56(9) . .
O3 Y1 N8 110.56(8) 2_666 .
N11 Y1 N8 69.88(8) . .
O2 Y1 Y1 124.29(6) . 2_666
O4 Y1 Y1 105.34(6) . 2_666
O3 Y1 Y1 36.11(5) . 2_666
O3 Y1 Y1 35.75(5) 2_666 2_666
N11 Y1 Y1 100.78(6) . 2_666
N8 Y1 Y1 146.31(7) . 2_666
C7 O2 Y1 145.91(19) . .
C12 O3 Y1 133.77(18) . .
C12 O3 Y1 116.45(17) . 2_666
Y1 O3 Y1 108.15(8) . 2_666
C20 O4 Y1 144.46(19) . .
C19 C5 C9 121.9(3) . .
C19 C5 H5 119.1 . .
C9 C5 H5 119.1 . .
C25 C6 C7 117.1(3) . .
C25 C6 C18 117.0(3) . .
C7 C6 C18 125.9(3) . .
O2 C7 C6 123.4(3) . .
O2 C7 C19 117.6(3) . .
C6 C7 C19 119.1(3) . .
C21 N8 C10 109.1(3) . .
C21 N8 C34 108.9(3) . .
C10 N8 C34 109.6(3) . .
C21 N8 Y1 109.22(19) . .
C10 N8 Y1 108.43(18) . .
C34 N8 Y1 111.59(19) . .
C5 C9 C25 116.1(3) . .
C5 C9 C14 119.9(3) . .
C25 C9 C14 124.0(3) . .
N8 C10 C22 110.4(2) . .
N8 C10 H10A 109.6 . .
C22 C10 H10A 109.6 . .
N8 C10 H10B 109.6 . .
C22 C10 H10B 109.6 . .
H10A C10 H10B 108.1 . .
C22 N11 C24 109.6(2) . .
C22 N11 C13 111.8(2) . .
C24 N11 C13 107.0(2) . .
C22 N11 Y1 110.26(18) . .
C24 N11 Y1 113.53(18) . .
C13 N11 Y1 104.59(16) . .
O3 C12 C27 111.5(3) . .
O3 C12 C23 110.8(2) . .
C27 C12 C23 110.9(3) . .
O3 C12 H12 107.8 . .
C27 C12 H12 107.8 . .
C23 C12 H12 107.8 . .
N11 C13 C19 117.7(3) . .
N11 C13 H13A 107.9 . .
C19 C13 H13A 107.9 . .
N11 C13 H13B 107.9 . .
C19 C13 H13B 107.9 . .
H13A C13 H13B 107.2 . .
C9 C14 C26 109.8(3) . .
C9 C14 C38 109.7(3) . .
C26 C14 C38 109.0(3) . .
C9 C14 C42 112.8(3) . .
C26 C14 C42 108.0(3) . .
C38 C14 C42 107.5(3) . .
C33 C15 C31 110.6(3) . .
C33 C15 C30 108.2(3) . .
C31 C15 C30 110.7(3) . .
C33 C15 C41 108.5(3) . .
C31 C15 C41 106.5(3) . .
C30 C15 C41 112.3(3) . .
C36 C16 C17 115.8(3) . .
C36 C16 C32 122.7(3) . .
C17 C16 C32 121.4(3) . .
C30 C17 C16 124.5(3) . .
C30 C17 H17 117.8 . .
C16 C17 H17 117.8 . .
C35 C18 C28 106.5(3) . .
C35 C18 C40 109.6(3) . .
C28 C18 C40 106.2(3) . .
C35 C18 C6 109.3(2) . .
C28 C18 C6 116.6(3) . .
C40 C18 C6 108.6(3) . .
C5 C19 C7 120.8(3) . .
C5 C19 C13 117.8(3) . .
C7 C19 C13 121.3(3) . .
O4 C20 C30 122.5(3) . .
O4 C20 C29 118.9(3) . .
C30 C20 C29 118.6(3) . .
N8 C21 C29 113.5(3) . .
N8 C21 H21A 108.9 . .
C29 C21 H21A 108.9 . .
N8 C21 H21B 108.9 . .
C29 C21 H21B 108.9 . .
H21A C21 H21B 107.7 . .
N11 C22 C10 110.8(2) . .
N11 C22 H22A 109.5 . .
C10 C22 H22A 109.5 . .
N11 C22 H22B 109.5 . .
C10 C22 H22B 109.5 . .
H22A C22 H22B 108.1 . .
C12 C23 H23A 109.5 . .
C12 C23 H23B 109.5 . .
H23A C23 H23B 109.5 . .
C12 C23 H23C 109.5 . .
H23A C23 H23C 109.5 . .
H23B C23 H23C 109.5 . .
N11 C24 H24A 109.5 . .
N11 C24 H24B 109.5 . .
H24A C24 H24B 109.5 . .
N11 C24 H24C 109.5 . .
H24A C24 H24C 109.5 . .
H24B C24 H24C 109.5 . .
C9 C25 C6 124.9(3) . .
C9 C25 H25 117.5 . .
C6 C25 H25 117.5 . .
C14 C26 H26A 109.5 . .
C14 C26 H26B 109.5 . .
H26A C26 H26B 109.5 . .
C14 C26 H26C 109.5 . .
H26A C26 H26C 109.5 . .
H26B C26 H26C 109.5 . .
C12 C27 H27A 109.5 . .
C12 C27 H27B 109.5 . .
H27A C27 H27B 109.5 . .
C12 C27 H27C 109.5 . .
H27A C27 H27C 109.5 . .
H27B C27 H27C 109.5 . .
C18 C28 H28A 109.5 . .
C18 C28 H28B 109.5 . .
H28A C28 H28B 109.5 . .
C18 C28 H28C 109.5 . .
H28A C28 H28C 109.5 . .
H28B C28 H28C 109.5 . .
C36 C29 C20 120.6(3) . .
C36 C29 C21 119.4(3) . .
C20 C29 C21 120.0(3) . .
C17 C30 C20 117.9(3) . .
C17 C30 C15 120.7(3) . .
C20 C30 C15 121.2(3) . .
C15 C31 H31A 109.5 . .
C15 C31 H31B 109.5 . .
H31A C31 H31B 109.5 . .
C15 C31 H31C 109.5 . .
H31A C31 H31C 109.5 . .
H31B C31 H31C 109.5 . .
C65 C32 C61 130.0(5) . .
C65 C32 C62 54.3(5) . .
C61 C32 C62 113.4(5) . .
C65 C32 C16 116.8(4) . .
C61 C32 C16 113.1(4) . .
C62 C32 C16 107.5(4) . .
C65 C32 C64 112.8(6) . .
C61 C32 C64 43.9(5) . .
C62 C32 C64 143.3(5) . .
C16 C32 C64 108.6(4) . .
C65 C32 C63 52.7(5) . .
C61 C32 C63 107.1(5) . .
C62 C32 C63 106.7(4) . .
C16 C32 C63 108.8(4) . .
C64 C32 C63 67.6(5) . .
C65 C32 C66 106.2(6) . .
C61 C32 C66 60.9(5) . .
C62 C32 C66 57.8(5) . .
C16 C32 C66 107.4(4) . .
C64 C32 C66 104.2(6) . .
C63 C32 C66 143.7(5) . .
C15 C33 H33A 109.5 . .
C15 C33 H33B 109.5 . .
H33A C33 H33B 109.5 . .
C15 C33 H33C 109.5 . .
H33A C33 H33C 109.5 . .
H33B C33 H33C 109.5 . .
N8 C34 H34A 109.5 . .
N8 C34 H34B 109.5 . .
H34A C34 H34B 109.5 . .
N8 C34 H34C 109.5 . .
H34A C34 H34C 109.5 . .
H34B C34 H34C 109.5 . .
C18 C35 H35A 109.5 . .
C18 C35 H35B 109.5 . .
H35A C35 H35B 109.5 . .
C18 C35 H35C 109.5 . .
H35A C35 H35C 109.5 . .
H35B C35 H35C 109.5 . .
C29 C36 C16 122.5(3) . .
C29 C36 H36 118.7 . .
C16 C36 H36 118.7 . .
C14 C38 H38A 109.5 . .
C14 C38 H38B 109.5 . .
H38A C38 H38B 109.5 . .
C14 C38 H38C 109.5 . .
H38A C38 H38C 109.5 . .
H38B C38 H38C 109.5 . .
C18 C40 H40A 109.5 . .
C18 C40 H40B 109.5 . .
H40A C40 H40B 109.5 . .
C18 C40 H40C 109.5 . .
H40A C40 H40C 109.5 . .
H40B C40 H40C 109.5 . .
C15 C41 H41A 109.5 . .
C15 C41 H41B 109.5 . .
H41A C41 H41B 109.5 . .
C15 C41 H41C 109.5 . .
H41A C41 H41C 109.5 . .
H41B C41 H41C 109.5 . .
C14 C42 H42A 109.5 . .
C14 C42 H42B 109.5 . .
H42A C42 H42B 109.5 . .
C14 C42 H42C 109.5 . .
H42A C42 H42C 109.5 . .
H42B C42 H42C 109.5 . .
C32 C61 H61A 109.5 . .
C32 C61 H61B 109.5 . .
H61A C61 H61B 109.5 . .
C32 C61 H61C 109.5 . .
H61A C61 H61C 109.5 . .
H61B C61 H61C 109.5 . .
C32 C62 H62A 109.5 . .
C32 C62 H62B 109.5 . .
H62A C62 H62B 109.5 . .
C32 C62 H62C 109.5 . .
H62A C62 H62C 109.5 . .
H62B C62 H62C 109.5 . .
C32 C63 H63A 109.5 . .
C32 C63 H63B 109.5 . .
H63A C63 H63B 109.5 . .
C32 C63 H63C 109.5 . .
H63A C63 H63C 109.5 . .
H63B C63 H63C 109.5 . .
C32 C64 H64A 109.5 . .
C32 C64 H64B 109.5 . .
H64A C64 H64B 109.5 . .
C32 C64 H64C 109.5 . .
H64A C64 H64C 109.5 . .
H64B C64 H64C 109.5 . .
C32 C66 H66A 109.5 . .
C32 C66 H66B 109.5 . .
H66A C66 H66B 109.5 . .
C32 C66 H66C 109.5 . .
H66A C66 H66C 109.5 . .
H66B C66 H66C 109.5 . .
C32 C65 H65A 109.5 . .
C32 C65 H65B 109.5 . .
H65A C65 H65B 109.5 . .
C32 C65 H65C 109.5 . .
H65A C65 H65C 109.5 . .
H65B C65 H65C 109.5 . .
C101 C101 C102 113.8(5) 2_456 .
C101 C101 H10C 108.8 2_456 .
C102 C101 H10C 108.8 . .
C101 C101 H10D 108.8 2_456 .
C102 C101 H10D 108.8 . .
H10C C101 H10D 107.7 . .
C103 C102 C101 113.0(4) . .
C103 C102 H10E 109 . .
C101 C102 H10E 109 . .
C103 C102 H10F 109 . .
C101 C102 H10F 109 . .
H10E C102 H10F 107.8 . .
C102 C103 H10G 109.5 . .
C102 C103 H10H 109.5 . .
H10G C103 H10H 109.5 . .
C102 C103 H10I 109.5 . .
H10G C103 H10I 109.5 . .
H10H C103 H10I 109.5 . .
C112 C111 H11A 109.5 . .
C112 C111 H11B 109.5 . .
H11A C111 H11B 109.5 . .
C112 C111 H11C 109.5 . .
H11A C111 H11C 109.5 . .
H11B C111 H11C 109.5 . .
C113 C112 C111 112.7(5) . .
C113 C112 H11D 109 . .
C111 C112 H11D 109 . .
C113 C112 H11E 109 . .
C111 C112 H11E 109 . .
H11D C112 H11E 107.8 . .
C112 C113 C113 116.0(6) . 2
C112 C113 H11F 108.3 . .
C113 C113 H11F 108.3 2 .
C112 C113 H11G 108.3 . .
C113 C113 H11G 108.3 2 .
H11F C113 H11G 107.4 . .

loop_
_geom_bond_atom_site_label_1
_geom_bond_atom_site_label_2
_geom_bond_distance
_geom_bond_site_symmetry_2
Y1 O2 2.124(2) .
Y1 O4 2.129(2) .
Y1 O3 2.2660(19) .
Y1 O3 2.286(2) 2_666
Y1 N11 2.555(2) .
Y1 N8 2.607(3) .
Y1 Y1 3.6859(7) 2_666
O2 C7 1.334(4) .
O3 C12 1.436(3) .
O3 Y1 2.286(2) 2_666
O4 C20 1.342(4) .
C5 C19 1.389(4) .
C5 C9 1.392(5) .
C5 H5 0.95 .
C6 C25 1.406(4) .
C6 C7 1.411(4) .
C6 C18 1.552(4) .
C7 C19 1.414(4) .
N8 C21 1.475(4) .
N8 C10 1.479(4) .
N8 C34 1.495(4) .
C9 C25 1.392(4) .
C9 C14 1.528(4) .
C10 C22 1.521(4) .
C10 H10A 0.99 .
C10 H10B 0.99 .
N11 C22 1.476(4) .
N11 C24 1.483(4) .
N11 C13 1.502(4) .
C12 C27 1.516(4) .
C12 C23 1.518(4) .
C12 H12 1 .
C13 C19 1.508(4) .
C13 H13A 0.99 .
C13 H13B 0.99 .
C14 C26 1.536(5) .
C14 C38 1.537(4) .
C14 C42 1.537(5) .
C15 C33 1.524(5) .
C15 C31 1.535(5) .
C15 C30 1.535(4) .
C15 C41 1.538(5) .
C16 C36 1.386(5) .
C16 C17 1.403(4) .
C16 C32 1.532(5) .
C17 C30 1.394(5) .
C17 H17 0.95 .
C18 C35 1.528(4) .
C18 C28 1.532(5) .
C18 C40 1.542(4) .
C20 C30 1.412(4) .
C20 C29 1.417(4) .
C21 C29 1.531(5) .
C21 H21A 0.99 .
C21 H21B 0.99 .
C22 H22A 0.99 .
C22 H22B 0.99 .
C23 H23A 0.98 .
C23 H23B 0.98 .
C23 H23C 0.98 .
C24 H24A 0.98 .
C24 H24B 0.98 .
C24 H24C 0.98 .
C25 H25 0.95 .
C26 H26A 0.98 .
C26 H26B 0.98 .
C26 H26C 0.98 .
C27 H27A 0.98 .
C27 H27B 0.98 .
C27 H27C 0.98 .
C28 H28A 0.98 .
C28 H28B 0.98 .
C28 H28C 0.98 .
C29 C36 1.384(5) .
C31 H31A 0.98 .
C31 H31B 0.98 .
C31 H31C 0.98 .
C32 C65 1.451(9) .
C32 C61 1.470(7) .
C32 C62 1.516(8) .
C32 C64 1.538(9) .
C32 C63 1.605(8) .
C32 C66 1.647(10) .
C33 H33A 0.98 .
C33 H33B 0.98 .
C33 H33C 0.98 .
C34 H34A 0.98 .
C34 H34B 0.98 .
C34 H34C 0.98 .
C35 H35A 0.98 .
C35 H35B 0.98 .
C35 H35C 0.98 .
C36 H36 0.95 .
C38 H38A 0.98 .
C38 H38B 0.98 .
C38 H38C 0.98 .
C40 H40A 0.98 .
C40 H40B 0.98 .
C40 H40C 0.98 .
C41 H41A 0.98 .
C41 H41B 0.98 .
C41 H41C 0.98 .
C42 H42A 0.98 .
C42 H42B 0.98 .
C42 H42C 0.98 .
C61 H61A 0.98 .
C61 H61B 0.98 .
C61 H61C 0.98 .
C62 H62A 0.98 .
C62 H62B 0.98 .
C62 H62C 0.98 .
C63 H63A 0.98 .
C63 H63B 0.98 .
C63 H63C 0.98 .
C64 H64A 0.98 .
C64 H64B 0.98 .
C64 H64C 0.98 .
C66 H66A 0.98 .
C66 H66B 0.98 .
C66 H66C 0.98 .
C65 H65A 0.98 .
C65 H65B 0.98 .
C65 H65C 0.98 .
C101 C101 1.514(8) 2_456
C101 C102 1.533(6) .
C101 H10C 0.99 .
C101 H10D 0.99 .
C102 C103 1.502(6) .
C102 H10E 0.99 .
C102 H10F 0.99 .
C103 H10G 0.98 .
C103 H10H 0.98 .
C103 H10I 0.98 .
C111 C112 1.557(7) .
C111 H11A 0.98 .
C111 H11B 0.98 .
C111 H11C 0.98 .
C112 C113 1.482(7) .
C112 H11D 0.99 .
C112 H11E 0.99 .
C113 C113 1.488(8) 2
C113 H11F 0.99 .
C113 H11G 0.99 .

loop_
_geom_torsion_atom_site_label_1
_geom_torsion_atom_site_label_2
_geom_torsion_atom_site_label_3
_geom_torsion_atom_site_label_4
_geom_torsion
_geom_torsion_site_symmetry_1
_geom_torsion_site_symmetry_4
O4 Y1 O2 C7 -155.7(3) . .
O3 Y1 O2 C7 97.2(3) . .
O3 Y1 O2 C7 43.5(4) 2_666 .
N11 Y1 O2 C7 -13.2(3) . .
N8 Y1 O2 C7 -83.5(3) . .
Y1 Y1 O2 C7 80.4(3) 2_666 .
O2 Y1 O3 C12 8.4(2) . .
O4 Y1 O3 C12 -100.8(2) . .
O3 Y1 O3 C12 164.4(3) 2_666 .
N11 Y1 O3 C12 84.0(2) . .
Y1 Y1 O3 C12 164.4(3) 2_666 .
O2 Y1 O3 Y1 -155.99(9) . 2_666
O4 Y1 O3 Y1 94.79(10) . 2_666
O3 Y1 O3 Y1 0 2_666 2_666
N11 Y1 O3 Y1 -80.35(10) . 2_666
O2 Y1 O4 C20 69.1(4) . .
O3 Y1 O4 C20 166.3(4) . .
O3 Y1 O4 C20 -120.1(4) 2_666 .
N11 Y1 O4 C20 -21.4(4) . .
N8 Y1 O4 C20 -11.2(4) . .
Y1 Y1 O4 C20 -156.2(4) 2_666 .
Y1 O2 C7 C6 172.3(2) . .
Y1 O2 C7 C19 -8.0(5) . .
C25 C6 C7 O2 177.0(3) . .
C18 C6 C7 O2 -2.6(5) . .
C25 C6 C7 C19 -2.7(4) . .
C18 C6 C7 C19 177.7(3) . .
O2 Y1 N8 C21 -148.1(2) . .
O4 Y1 N8 C21 -38.2(2) . .
O3 Y1 N8 C21 56.0(2) 2_666 .
N11 Y1 N8 C21 135.4(2) . .
Y1 Y1 N8 C21 56.4(2) 2_666 .
O2 Y1 N8 C10 93.1(2) . .
O4 Y1 N8 C10 -157.0(2) . .
O3 Y1 N8 C10 -62.8(2) 2_666 .
N11 Y1 N8 C10 16.6(2) . .
Y1 Y1 N8 C10 -62.4(3) 2_666 .
O2 Y1 N8 C34 -27.7(2) . .
O4 Y1 N8 C34 82.3(2) . .
O3 Y1 N8 C34 176.5(2) 2_666 .
N11 Y1 N8 C34 -104.2(2) . .
Y1 Y1 N8 C34 176.83(16) 2_666 .
C19 C5 C9 C25 -2.5(4) . .
C19 C5 C9 C14 178.6(3) . .
C21 N8 C10 C22 -165.4(3) . .
C34 N8 C10 C22 75.5(3) . .
Y1 N8 C10 C22 -46.5(3) . .
O2 Y1 N11 C22 -75.7(2) . .
O4 Y1 N11 C22 25.6(3) . .
O3 Y1 N11 C22 -162.37(18) . .
O3 Y1 N11 C22 128.0(2) 2_666 .
N8 Y1 N11 C22 15.04(19) . .
Y1 Y1 N11 C22 161.37(18) 2_666 .
O2 Y1 N11 C24 160.9(2) . .
O4 Y1 N11 C24 -97.8(2) . .
O3 Y1 N11 C24 74.3(2) . .
O3 Y1 N11 C24 4.61(19) 2_666 .
N8 Y1 N11 C24 -108.3(2) . .
Y1 Y1 N11 C24 38.0(2) 2_666 .
O2 Y1 N11 C13 44.65(17) . .
O4 Y1 N11 C13 145.92(18) . .
O3 Y1 N11 C13 -42.02(19) . .
O3 Y1 N11 C13 -111.68(18) 2_666 .
N8 Y1 N11 C13 135.39(19) . .
Y1 Y1 N11 C13 -78.28(17) 2_666 .
Y1 O3 C12 C27 49.1(3) . .
Y1 O3 C12 C27 -147.5(2) 2_666 .
Y1 O3 C12 C23 -74.9(3) . .
Y1 O3 C12 C23 88.5(3) 2_666 .
C22 N11 C13 C19 46.3(3) . .
C24 N11 C13 C19 166.2(2) . .
Y1 N11 C13 C19 -73.0(3) . .
C5 C9 C14 C26 -60.0(4) . .
C25 C9 C14 C26 121.2(3) . .
C5 C9 C14 C38 59.7(4) . .
C25 C9 C14 C38 -119.1(3) . .
C5 C9 C14 C42 179.5(3) . .
C25 C9 C14 C42 0.7(4) . .
C36 C16 C17 C30 -0.8(6) . .
C32 C16 C17 C30 176.6(4) . .
C25 C6 C18 C35 52.8(4) . .
C7 C6 C18 C35 -127.5(3) . .
C25 C6 C18 C28 173.5(3) . .
C7 C6 C18 C28 -6.8(4) . .
C25 C6 C18 C40 -66.7(3) . .
C7 C6 C18 C40 113.0(3) . .
C9 C5 C19 C7 1.6(5) . .
C9 C5 C19 C13 -174.9(3) . .
O2 C7 C19 C5 -178.6(3) . .
C6 C7 C19 C5 1.1(4) . .
O2 C7 C19 C13 -2.2(4) . .
C6 C7 C19 C13 177.5(3) . .
N11 C13 C19 C5 -131.7(3) . .
N11 C13 C19 C7 51.7(4) . .
Y1 O4 C20 C30 -148.4(3) . .
Y1 O4 C20 C29 32.1(6) . .
C10 N8 C21 C29 -169.4(3) . .
C34 N8 C21 C29 -49.8(3) . .
Y1 N8 C21 C29 72.3(3) . .
C24 N11 C22 C10 80.0(3) . .
C13 N11 C22 C10 -161.5(2) . .
Y1 N11 C22 C10 -45.6(3) . .
N8 C10 C22 N11 64.5(3) . .
C5 C9 C25 C6 0.7(5) . .
C14 C9 C25 C6 179.6(3) . .
C7 C6 C25 C9 1.8(5) . .
C18 C6 C25 C9 -178.5(3) . .
O4 C20 C29 C36 179.0(3) . .
C30 C20 C29 C36 -0.5(5) . .
O4 C20 C29 C21 0.5(5) . .
C30 C20 C29 C21 -179.0(3) . .
N8 C21 C29 C36 126.0(4) . .
N8 C21 C29 C20 -55.6(4) . .
C16 C17 C30 C20 -0.1(6) . .
C16 C17 C30 C15 -175.7(3) . .
O4 C20 C30 C17 -178.7(3) . .
C29 C20 C30 C17 0.7(5) . .
O4 C20 C30 C15 -3.1(5) . .
C29 C20 C30 C15 176.4(3) . .
C33 C15 C30 C17 111.1(4) . .
C31 C15 C30 C17 -127.5(4) . .
C41 C15 C30 C17 -8.6(5) . .
C33 C15 C30 C20 -64.4(4) . .
C31 C15 C30 C20 57.0(4) . .
C41 C15 C30 C20 175.9(4) . .
C36 C16 C32 C65 176.0(6) . .
C17 C16 C32 C65 -1.3(7) . .
C36 C16 C32 C61 -8.3(7) . .
C17 C16 C32 C61 174.5(6) . .
C36 C16 C32 C62 117.7(5) . .
C17 C16 C32 C62 -59.5(5) . .
C36 C16 C32 C64 -55.2(6) . .
C17 C16 C32 C64 127.6(5) . .
C36 C16 C32 C63 -127.1(4) . .
C17 C16 C32 C63 55.7(5) . .
C36 C16 C32 C66 56.9(6) . .
C17 C16 C32 C66 -120.3(5) . .
C20 C29 C36 C16 -0.4(6) . .
C21 C29 C36 C16 178.1(3) . .
C17 C16 C36 C29 1.0(6) . .
C32 C16 C36 C29 -176.3(4) . .
C101 C101 C102 C103 174.3(4) 2_456 .
C111 C112 C113 C113 176.7(6) . 2
